data_7053381
loop_
_publ_author_name
'Patra, Subrata'
'Maity, Debdeep'
'Sen, Anik'
'Suresh, E.'
'Ganguly, Bishwajit'
'Paul, Parimal'

_publ_section_title
;
 Effect of steric crowding on ion selectivity for calix-crown hybrid
 ionophores: experimental, molecular modeling and crystallographic studies
;
_journal_issue 12
_journal_name_full 'New Journal of Chemistry'
_journal_page_first 2796
_journal_paper_doi 10.1039/b9nj00587k
_journal_volume 34
_journal_year 2010
_chemical_formula_sum 'C53 H65 N O10 S'
_chemical_formula_weight 908.12
_chemical_name_systematic
;
?
;
_space_group_IT_number 2
_symmetry_cell_setting triclinic
_symmetry_space_group_name_Hall '-P 1'
_symmetry_space_group_name_H-M 'P -1'
_atom_sites_solution_hydrogens geom
_atom_sites_solution_primary direct
_atom_sites_solution_secondary difmap
_audit_creation_method SHELXL-97
_cell_angle_alpha 74.873(3)
_cell_angle_beta 82.029(2)
_cell_angle_gamma 75.019(2)
_cell_formula_units_Z 4
_cell_length_a 14.7394(11)
_cell_length_b 17.0425(13)
_cell_length_c 20.6798(16)
_cell_measurement_temperature 100(2)
_cell_volume 4830.1(6)
_computing_cell_refinement 'BRUKER SMART'
_computing_data_collection 'BRUKER SMART'
_computing_data_reduction 'BRUKER SAINT'
_computing_molecular_graphics ORTEP
_computing_structure_refinement 'SHELXL-97 (Sheldrick, 1997)'
_computing_structure_solution 'SHELXS-97 (Sheldrick, 1990)'
_diffrn_ambient_temperature 100(2)
_diffrn_measured_fraction_theta_full 0.908
_diffrn_measured_fraction_theta_max 0.908
_diffrn_measurement_device_type 'BRUKER SMART APEX CCD DIFFRACTOMETER'
_diffrn_measurement_method 'OMEGA-PHI SCAN'
_diffrn_radiation_monochromator graphite
_diffrn_radiation_source 'fine-focus sealed tube'
_diffrn_radiation_type MoK\a
_diffrn_radiation_wavelength 0.71073
_diffrn_reflns_av_R_equivalents 0.0232
_diffrn_reflns_av_sigmaI/netI 0.0418
_diffrn_reflns_limit_h_max 19
_diffrn_reflns_limit_h_min -18
_diffrn_reflns_limit_k_max 22
_diffrn_reflns_limit_k_min -21
_diffrn_reflns_limit_l_max 27
_diffrn_reflns_limit_l_min -26
_diffrn_reflns_number 41560
_diffrn_reflns_theta_full 28.28
_diffrn_reflns_theta_max 28.28
_diffrn_reflns_theta_min 1.27
_exptl_absorpt_coefficient_mu 0.126
_exptl_absorpt_correction_T_max 0.9655
_exptl_absorpt_correction_T_min 0.9326
_exptl_absorpt_correction_type multi-scan
_exptl_absorpt_process_details 'BRUKER SADABS'
_exptl_crystal_colour COLOURLESS
_exptl_crystal_density_diffrn 1.249
_exptl_crystal_density_method 'not measured'
_exptl_crystal_description BLOCKS
_exptl_crystal_F_000 1944
_exptl_crystal_size_max 0.56
_exptl_crystal_size_mid 0.35
_exptl_crystal_size_min 0.28
_refine_diff_density_max 1.360
_refine_diff_density_min -0.464
_refine_diff_density_rms 0.095
_refine_ls_extinction_method none
_refine_ls_goodness_of_fit_ref 1.026
_refine_ls_hydrogen_treatment constr
_refine_ls_matrix_type full
_refine_ls_number_parameters 1177
_refine_ls_number_reflns 21770
_refine_ls_number_restraints 0
_refine_ls_restrained_S_all 1.026
_refine_ls_R_factor_all 0.0813
_refine_ls_R_factor_gt 0.0649
_refine_ls_shift/su_max 0.000
_refine_ls_shift/su_mean 0.000
_refine_ls_structure_factor_coef Fsqd
_refine_ls_weighting_details 'calc w=1/[\s^2^(Fo^2^)+(0.1226P)^2^+0.9870P] where P=(Fo^2^+2Fc^2^)/3'
_refine_ls_weighting_scheme calc
_refine_ls_wR_factor_gt 0.1755
_refine_ls_wR_factor_ref 0.1910
_reflns_number_gt 16706
_reflns_number_total 21770
_reflns_threshold_expression >2sigma(I)
_cod_data_source_file b9nj00587k.txt
_cod_data_source_block compound2
_cod_depositor_comments
;
The following automatic conversions were performed:

'_symmetry_cell_setting' value 'TRICLINIC' changed to 'triclinic'
according to /home/saulius/struct/CIF-dictionaries/cif_core.dic
dictionary named 'cif_core.dic' version 2.4.2 from
2011-04-26.

'_exptl_absorpt_correction_type' value 'MULTI-SCAN'
changed to 'multi-scan' according to
/home/saulius/struct/CIF-dictionaries/cif_core.dic dictionary named
'cif_core.dic' version 2.4.2 from 2011-04-26.

Automatic conversion script
Id: cif_fix_values 1891 2012-01-12 08:04:46Z andrius 
;
_cod_original_sg_symbol_H-M P-1
_cod_database_code 7053381

loop_
_symmetry_equiv_pos_as_xyz
'x, y, z'
'-x, -y, -z'

loop_
_atom_site_label
_atom_site_type_symbol
_atom_site_fract_x
_atom_site_fract_y
_atom_site_fract_z
_atom_site_U_iso_or_equiv
_atom_site_adp_type
_atom_site_occupancy
_atom_site_calc_flag
_atom_site_refinement_flags
S2 S 0.37664(3) 0.59374(3) 0.31984(2) 0.02151(12) Uani 1 d .
S1 S 0.12954(3) -0.08331(3) 0.19071(3) 0.02428(12) Uani 1 d .
O1 O 0.75293(9) 0.09464(8) 0.08460(6) 0.0202(3) Uani 1 d .
O2 O 0.55255(9) 0.15570(8) 0.35264(7) 0.0249(3) Uani 1 d .
O3 O 0.43047(9) 0.25412(7) 0.12478(7) 0.0207(3) Uani 1 d .
O4 O 0.32326(9) 0.29830(8) 0.00141(7) 0.0237(3) Uani 1 d .
O5 O 0.21319(9) 0.16991(8) 0.04518(6) 0.0215(3) Uani 1 d .
O6 O 0.43718(9) -0.19265(9) 0.16662(7) 0.0273(3) Uani 1 d .
O7 O 0.62053(9) -0.24900(8) 0.21031(7) 0.0218(3) Uani 1 d .
O8 O 0.60837(9) -0.09974(7) 0.26226(6) 0.0186(3) Uani 1 d .
O9 O 0.04325(10) -0.03433(10) 0.16317(8) 0.0385(4) Uani 1 d .
O10 O 0.16025(10) -0.16961(9) 0.18904(7) 0.0288(3) Uani 1 d .
O11 O -0.24494(9) 0.39955(8) 0.40573(6) 0.0203(3) Uani 1 d .
O12 O -0.02829(10) 0.36368(8) 0.13653(7) 0.0267(3) Uani 1 d .
O13 O 0.08337(9) 0.25287(7) 0.36655(6) 0.0193(3) Uani 1 d .
O14 O 0.18653(9) 0.20261(8) 0.49215(7) 0.0224(3) Uani 1 d .
O15 O 0.29501(9) 0.33314(8) 0.45936(6) 0.0205(3) Uani 1 d .
O16 O 0.06652(9) 0.69146(9) 0.34317(7) 0.0260(3) Uani 1 d .
O17 O -0.11627(9) 0.75276(8) 0.29753(7) 0.0217(3) Uani 1 d .
O18 O -0.10425(9) 0.60782(7) 0.23911(6) 0.0187(3) Uani 1 d .
O19 O 0.46498(9) 0.54802(9) 0.34638(7) 0.0291(3) Uani 1 d .
O20 O 0.34144(9) 0.67981(8) 0.32172(7) 0.0263(3) Uani 1 d .
N1 N 0.21337(11) -0.03845(10) 0.15034(8) 0.0250(4) Uani 1 d .
N2 N 0.29623(11) 0.54478(9) 0.36142(8) 0.0210(3) Uani 1 d .
C1 C 0.66998(13) 0.07090(11) 0.08308(9) 0.0177(4) Uani 1 d .
C2 C 0.66490(13) -0.01195(11) 0.11198(9) 0.0178(4) Uani 1 d .
C3 C 0.58180(13) -0.03475(11) 0.10859(9) 0.0195(4) Uani 1 d .
H3 H 0.5769 -0.0896 0.1271 0.023 Uiso 1 calc R
C4 C 0.50643(13) 0.02351(11) 0.07793(9) 0.0195(4) Uani 1 d .
H4 H 0.4528 0.0068 0.0735 0.023 Uiso 1 calc R
C5 C 0.51056(13) 0.10668(11) 0.05383(9) 0.0190(4) Uani 1 d .
H5 H 0.4583 0.1459 0.0357 0.023 Uiso 1 calc R
C6 C 0.59205(13) 0.13161(11) 0.05662(9) 0.0181(4) Uani 1 d .
C7 C 0.59434(13) 0.22347(11) 0.03705(9) 0.0207(4) Uani 1 d .
H7A H 0.6506 0.2309 0.0079 0.025 Uiso 1 calc R
H7B H 0.5399 0.2558 0.0126 0.025 Uiso 1 calc R
C8 C 0.59392(13) 0.25424(10) 0.09949(9) 0.0197(4) Uani 1 d .
C9 C 0.67528(14) 0.26858(11) 0.11720(10) 0.0231(4) Uani 1 d .
H9 H 0.7296 0.2638 0.0882 0.028 Uiso 1 calc R
C10 C 0.67625(14) 0.28982(11) 0.17728(10) 0.0251(4) Uani 1 d .
H10 H 0.7301 0.3016 0.1875 0.030 Uiso 1 calc R
C11 C 0.59746(14) 0.29352(11) 0.22196(10) 0.0240(4) Uani 1 d .
H11 H 0.5995 0.3054 0.2631 0.029 Uiso 1 calc R
C12 C 0.51458(13) 0.27966(11) 0.20624(10) 0.0216(4) Uani 1 d .
C13 C 0.51356(13) 0.26359(10) 0.14356(9) 0.0191(4) Uani 1 d .
C14 C 0.43039(14) 0.27571(12) 0.25730(10) 0.0253(4) Uani 1 d .
H14A H 0.3733 0.3089 0.2364 0.030 Uiso 1 calc R
H14B H 0.4376 0.2987 0.2941 0.030 Uiso 1 calc R
C15 C 0.42269(13) 0.18545(12) 0.28411(9) 0.0225(4) Uani 1 d .
C16 C 0.35629(13) 0.15564(12) 0.26160(10) 0.0249(4) Uani 1 d .
H16 H 0.3114 0.1929 0.2340 0.030 Uiso 1 calc R
C17 C 0.35578(14) 0.07156(13) 0.27950(10) 0.0259(4) Uani 1 d .
H17 H 0.3085 0.0532 0.2665 0.031 Uiso 1 calc R
C18 C 0.42641(14) 0.01484(13) 0.31695(10) 0.0258(4) Uani 1 d .
H18 H 0.4281 -0.0419 0.3267 0.031 Uiso 1 calc R
C19 C 0.49478(13) 0.04173(12) 0.34022(9) 0.0230(4) Uani 1 d .
C20 C 0.48798(13) 0.12805(12) 0.32656(9) 0.0213(4) Uani 1 d .
C21 C 0.57879(13) -0.02040(12) 0.37332(9) 0.0241(4) Uani 1 d .
H21A H 0.5657 -0.0755 0.3877 0.029 Uiso 1 calc R
H21B H 0.5900 -0.0044 0.4127 0.029 Uiso 1 calc R
C22 C 0.66579(13) -0.02282(11) 0.32431(9) 0.0207(4) Uani 1 d .
C23 C 0.73584(14) 0.01573(12) 0.33019(10) 0.0251(4) Uani 1 d .
H23 H 0.7325 0.0382 0.3671 0.030 Uiso 1 calc R
C24 C 0.81004(13) 0.02108(12) 0.28195(10) 0.0248(4) Uani 1 d .
H24 H 0.8576 0.0449 0.2876 0.030 Uiso 1 calc R
C25 C 0.81426(13) -0.00870(11) 0.22508(10) 0.0224(4) Uani 1 d .
H25 H 0.8632 -0.0026 0.1920 0.027 Uiso 1 calc R
C26 C 0.74571(13) -0.04766(10) 0.21720(9) 0.0185(4) Uani 1 d .
C27 C 0.67424(12) -0.05739(10) 0.26860(9) 0.0179(4) Uani 1 d .
C28 C 0.74376(13) -0.07280(11) 0.15219(9) 0.0204(4) Uani 1 d .
H28A H 0.7338 -0.1289 0.1622 0.024 Uiso 1 calc R
H28B H 0.8037 -0.0725 0.1260 0.024 Uiso 1 calc R
C29 C 0.81517(14) 0.08955(13) 0.02523(10) 0.0271(4) Uani 1 d .
H29A H 0.7835 0.1239 -0.0142 0.033 Uiso 1 calc R
H29B H 0.8343 0.0323 0.0206 0.033 Uiso 1 calc R
C30 C 0.90000(14) 0.11995(14) 0.03150(11) 0.0319(5) Uani 1 d .
H30A H 0.9343 0.0820 0.0685 0.038 Uiso 1 calc R
H30B H 0.8793 0.1745 0.0418 0.038 Uiso 1 calc R
C31 C 0.96588(16) 0.12615(17) -0.03270(13) 0.0424(6) Uani 1 d .
H31A H 0.9874 0.0721 -0.0427 0.064 Uiso 1 calc R
H31B H 1.0189 0.1455 -0.0264 0.064 Uiso 1 calc R
H31C H 0.9326 0.1647 -0.0693 0.064 Uiso 1 calc R
C32 C 0.51199(16) 0.20187(14) 0.40418(11) 0.0331(5) Uani 1 d .
H32A H 0.4460 0.2271 0.3973 0.040 Uiso 1 calc R
H32B H 0.5437 0.2465 0.3995 0.040 Uiso 1 calc R
C33 C 0.52024(16) 0.14772(15) 0.47333(11) 0.0357(5) Uani 1 d .
H33A H 0.4924 0.1010 0.4767 0.043 Uiso 1 calc R
H33B H 0.4842 0.1795 0.5049 0.043 Uiso 1 calc R
C34 C 0.62084(17) 0.11396(17) 0.49372(12) 0.0416(6) Uani 1 d .
H34A H 0.6573 0.0826 0.4627 0.062 Uiso 1 calc R
H34B H 0.6208 0.0783 0.5381 0.062 Uiso 1 calc R
H34C H 0.6479 0.1597 0.4932 0.062 Uiso 1 calc R
C35 C 0.37358(14) 0.33360(11) 0.09268(11) 0.0259(4) Uani 1 d .
H35A H 0.4113 0.3629 0.0570 0.031 Uiso 1 calc R
H35B H 0.3502 0.3677 0.1251 0.031 Uiso 1 calc R
C36 C 0.29219(14) 0.31953(12) 0.06418(10) 0.0252(4) Uani 1 d .
H36A H 0.2680 0.2747 0.0950 0.030 Uiso 1 calc R
H36B H 0.2419 0.3698 0.0581 0.030 Uiso 1 calc R
C37 C 0.24937(13) 0.29084(12) -0.03267(9) 0.0222(4) Uani 1 d .
H37A H 0.2593 0.3151 -0.0803 0.027 Uiso 1 calc R
H37B H 0.1898 0.3223 -0.0163 0.027 Uiso 1 calc R
C38 C 0.24400(14) 0.20153(11) -0.02291(9) 0.0218(4) Uani 1 d .
H38A H 0.2003 0.1984 -0.0526 0.026 Uiso 1 calc R
H38B H 0.3055 0.1681 -0.0338 0.026 Uiso 1 calc R
C39 C 0.22146(13) 0.08282(11) 0.05906(9) 0.0206(4) Uani 1 d .
H39A H 0.2861 0.0546 0.0494 0.025 Uiso 1 calc R
H39B H 0.1818 0.0704 0.0312 0.025 Uiso 1 calc R
C40 C 0.19170(17) 0.05320(12) 0.13175(11) 0.0334(5) Uani 1 d .
H40A H 0.2246 0.0735 0.1592 0.040 Uiso 1 calc R
H40B H 0.1246 0.0751 0.1398 0.040 Uiso 1 calc R
C41 C 0.30889(13) -0.08177(12) 0.17055(10) 0.0240(4) Uani 1 d .
H41A H 0.3044 -0.1127 0.2170 0.029 Uiso 1 calc R
H41B H 0.3445 -0.0403 0.1680 0.029 Uiso 1 calc R
C42 C 0.36253(12) -0.14179(11) 0.12781(9) 0.0205(4) Uani 1 d .
H42A H 0.3226 -0.1750 0.1198 0.025 Uiso 1 calc R
H42B H 0.3864 -0.1118 0.0849 0.025 Uiso 1 calc R
C43 C 0.50788(13) -0.24508(12) 0.13318(10) 0.0229(4) Uani 1 d .
H43A H 0.5399 -0.2118 0.0962 0.028 Uiso 1 calc R
H43B H 0.4802 -0.2802 0.1154 0.028 Uiso 1 calc R
C44 C 0.57625(13) -0.29811(11) 0.18408(10) 0.0228(4) Uani 1 d .
H44A H 0.5431 -0.3308 0.2207 0.027 Uiso 1 calc R
H44B H 0.6242 -0.3367 0.1632 0.027 Uiso 1 calc R
C45 C 0.57639(13) -0.23387(11) 0.27347(10) 0.0223(4) Uani 1 d .
H45A H 0.5755 -0.2866 0.3056 0.027 Uiso 1 calc R
H45B H 0.5118 -0.2023 0.2680 0.027 Uiso 1 calc R
C46 C 0.62994(13) -0.18582(11) 0.29890(10) 0.0214(4) Uani 1 d .
H46A H 0.6128 -0.1894 0.3464 0.026 Uiso 1 calc R
H46B H 0.6970 -0.2095 0.2931 0.026 Uiso 1 calc R
C47 C 0.12465(13) -0.07619(12) 0.27464(10) 0.0228(4) Uani 1 d .
C48 C 0.18124(14) -0.13877(12) 0.31994(10) 0.0274(4) Uani 1 d .
H48 H 0.2182 -0.1862 0.3071 0.033 Uiso 1 calc R
C49 C 0.18159(15) -0.12925(13) 0.38402(11) 0.0301(5) Uani 1 d .
H49 H 0.2200 -0.1705 0.4141 0.036 Uiso 1 calc R
C50 C 0.12557(15) -0.05910(13) 0.40512(11) 0.0292(4) Uani 1 d .
C51 C 0.06835(14) 0.00168(12) 0.35931(10) 0.0270(4) Uani 1 d .
H51 H 0.0297 0.0482 0.3725 0.032 Uiso 1 calc R
C52 C 0.06822(13) -0.00617(12) 0.29428(10) 0.0256(4) Uani 1 d .
H52 H 0.0305 0.0353 0.2639 0.031 Uiso 1 calc R
C53 C 0.12723(18) -0.05006(16) 0.47529(12) 0.0422(6) Uani 1 d .
H53A H 0.0786 -0.0030 0.4830 0.063 Uiso 1 calc R
H53B H 0.1874 -0.0416 0.4807 0.063 Uiso 1 calc R
H53C H 0.1168 -0.0998 0.5070 0.063 Uiso 1 calc R
C54 C -0.16493(12) 0.42604(11) 0.41033(9) 0.0174(4) Uani 1 d .
C55 C -0.16389(13) 0.51027(11) 0.38495(9) 0.0178(4) Uani 1 d .
C56 C -0.08356(13) 0.53556(11) 0.39163(9) 0.0191(4) Uani 1 d .
H56 H -0.0814 0.5914 0.3757 0.023 Uiso 1 calc R
C57 C -0.00708(13) 0.47845(11) 0.42170(9) 0.0191(4) Uani 1 d .
H57 H 0.0444 0.4966 0.4283 0.023 Uiso 1 calc R
C58 C -0.00704(13) 0.39399(11) 0.44198(9) 0.0190(4) Uani 1 d .
H58 H 0.0462 0.3556 0.4595 0.023 Uiso 1 calc R
C59 C -0.08584(13) 0.36648(11) 0.43630(9) 0.0179(4) Uani 1 d .
C60 C -0.08327(13) 0.27370(11) 0.45258(9) 0.0202(4) Uani 1 d .
H60A H -0.0287 0.2423 0.4772 0.024 Uiso 1 calc R
H60B H -0.1393 0.2630 0.4806 0.024 Uiso 1 calc R
C61 C -0.07848(13) 0.24577(10) 0.38802(9) 0.0200(4) Uani 1 d .
C62 C -0.15631(14) 0.22966(11) 0.36706(10) 0.0229(4) Uani 1 d .
H62 H -0.2112 0.2302 0.3954 0.028 Uiso 1 calc R
C63 C -0.15337(14) 0.21279(11) 0.30473(10) 0.0252(4) Uani 1 d .
H63 H -0.2048 0.1995 0.2923 0.030 Uiso 1 calc R
C64 C -0.07334(14) 0.21577(11) 0.26076(10) 0.0244(4) Uani 1 d .
H64 H -0.0729 0.2073 0.2181 0.029 Uiso 1 calc R
C65 C 0.00599(13) 0.23116(11) 0.27961(9) 0.0209(4) Uani 1 d .
C66 C 0.00326(13) 0.24232(10) 0.34467(9) 0.0190(4) Uani 1 d .
C67 C 0.09073(14) 0.24250(11) 0.22997(10) 0.0242(4) Uani 1 d .
H67A H 0.0859 0.2238 0.1904 0.029 Uiso 1 calc R
H67B H 0.1480 0.2088 0.2503 0.029 Uiso 1 calc R
C68 C 0.09508(13) 0.33415(12) 0.20984(9) 0.0214(4) Uani 1 d .
C69 C 0.15839(13) 0.36355(12) 0.23575(10) 0.0239(4) Uani 1 d .
H69 H 0.2029 0.3260 0.2635 0.029 Uiso 1 calc R
C70 C 0.15605(14) 0.44817(13) 0.22074(10) 0.0260(4) Uani 1 d .
H70 H 0.2015 0.4667 0.2359 0.031 Uiso 1 calc R
C71 C 0.08601(14) 0.50526(12) 0.18314(10) 0.0253(4) Uani 1 d .
H71 H 0.0825 0.5622 0.1755 0.030 Uiso 1 calc R
C72 C 0.02093(13) 0.47817(12) 0.15680(9) 0.0213(4) Uani 1 d .
C73 C 0.02990(13) 0.39225(12) 0.16782(9) 0.0210(4) Uani 1 d .
C74 C -0.06348(14) 0.53885(12) 0.12268(9) 0.0241(4) Uani 1 d .
H74A H -0.0703 0.5245 0.0815 0.029 Uiso 1 calc R
H74B H -0.0537 0.5951 0.1112 0.029 Uiso 1 calc R
C75 C -0.15247(13) 0.53523(11) 0.16933(9) 0.0206(4) Uani 1 d .
C76 C -0.21867(14) 0.49612(12) 0.15791(10) 0.0248(4) Uani 1 d .
H76 H -0.2122 0.4778 0.1186 0.030 Uiso 1 calc R
C77 C -0.29426(14) 0.48411(11) 0.20453(10) 0.0244(4) Uani 1 d .
H77 H -0.3391 0.4594 0.1956 0.029 Uiso 1 calc R
C78 C -0.30304(13) 0.50887(11) 0.26442(10) 0.0226(4) Uani 1 d .
H78 H -0.3522 0.4984 0.2963 0.027 Uiso 1 calc R
C79 C -0.23887(13) 0.54922(11) 0.27720(9) 0.0193(4) Uani 1 d .
C80 C -0.16638(12) 0.56459(10) 0.22804(9) 0.0180(4) Uani 1 d .
C81 C -0.24281(13) 0.57061(11) 0.34442(9) 0.0208(4) Uani 1 d .
H81A H -0.3032 0.5668 0.3689 0.025 Uiso 1 calc R
H81B H -0.2361 0.6274 0.3374 0.025 Uiso 1 calc R
C82 C -0.31119(14) 0.40252(14) 0.46307(11) 0.0293(5) Uani 1 d .
H82A H -0.3336 0.4596 0.4679 0.035 Uiso 1 calc R
H82B H -0.2814 0.3688 0.5034 0.035 Uiso 1 calc R
C83 C -0.39237(14) 0.36938(14) 0.45310(11) 0.0308(5) Uani 1 d .
H83A H -0.3681 0.3141 0.4446 0.037 Uiso 1 calc R
H83B H -0.4231 0.4053 0.4138 0.037 Uiso 1 calc R
C84 C -0.46459(17) 0.36431(18) 0.51311(14) 0.0485(7) Uani 1 d .
H84A H -0.4350 0.3276 0.5520 0.073 Uiso 1 calc R
H84B H -0.5146 0.3431 0.5040 0.073 Uiso 1 calc R
H84C H -0.4898 0.4190 0.5213 0.073 Uiso 1 calc R
C85 C 0.02196(19) 0.34636(15) 0.07360(11) 0.0410(6) Uani 1 d .
H85A H 0.0328 0.3980 0.0439 0.049 Uiso 1 calc R
H85B H 0.0828 0.3086 0.0830 0.049 Uiso 1 calc R
C86 C -0.0309(2) 0.30914(17) 0.04010(13) 0.0488(6) Uani 1 d .
H86A H -0.0463 0.2604 0.0716 0.059 Uiso 1 calc R
H86B H 0.0091 0.2903 0.0031 0.059 Uiso 1 calc R
C87 C -0.12008(18) 0.36642(19) 0.01342(14) 0.0506(7) Uani 1 d .
H87A H -0.1640 0.3791 0.0502 0.076 Uiso 1 calc R
H87B H -0.1468 0.3397 -0.0123 0.076 Uiso 1 calc R
H87C H -0.1066 0.4172 -0.0148 0.076 Uiso 1 calc R
C88 C 0.14349(14) 0.17373(11) 0.39559(10) 0.0246(4) Uani 1 d .
H88A H 0.1698 0.1435 0.3610 0.030 Uiso 1 calc R
H88B H 0.1070 0.1404 0.4291 0.030 Uiso 1 calc R
C89 C 0.22181(13) 0.18772(12) 0.42766(10) 0.0240(4) Uani 1 d .
H89A H 0.2740 0.1390 0.4322 0.029 Uiso 1 calc R
H89B H 0.2442 0.2354 0.3999 0.029 Uiso 1 calc R
C90 C 0.25724(13) 0.20837(11) 0.53000(9) 0.0214(4) Uani 1 d .
H90A H 0.3183 0.1792 0.5138 0.026 Uiso 1 calc R
H90B H 0.2456 0.1811 0.5768 0.026 Uiso 1 calc R
C91 C 0.25929(13) 0.29754(11) 0.52509(9) 0.0203(4) Uani 1 d .
H91A H 0.1962 0.3294 0.5344 0.024 Uiso 1 calc R
H91B H 0.2990 0.2995 0.5581 0.024 Uiso 1 calc R
C92 C 0.28053(13) 0.42071(11) 0.44817(9) 0.0199(4) Uani 1 d .
H92A H 0.3112 0.4344 0.4810 0.024 Uiso 1 calc R
H92B H 0.2137 0.4462 0.4524 0.024 Uiso 1 calc R
C93 C 0.32182(14) 0.45285(11) 0.37812(10) 0.0229(4) Uani 1 d .
H93A H 0.3898 0.4331 0.3758 0.027 Uiso 1 calc R
H93B H 0.2976 0.4322 0.3461 0.027 Uiso 1 calc R
C94 C 0.19926(12) 0.58409(11) 0.34076(9) 0.0200(4) Uani 1 d .
H94A H 0.1668 0.5404 0.3436 0.024 Uiso 1 calc R
H94B H 0.2029 0.6147 0.2942 0.024 Uiso 1 calc R
C95 C 0.14198(12) 0.64299(11) 0.38262(9) 0.0203(4) Uani 1 d .
H95A H 0.1187 0.6122 0.4254 0.024 Uiso 1 calc R
H95B H 0.1793 0.6782 0.3909 0.024 Uiso 1 calc R
C96 C -0.00384(13) 0.74476(12) 0.37598(10) 0.0227(4) Uani 1 d .
H96A H 0.0246 0.7786 0.3946 0.027 Uiso 1 calc R
H96B H -0.0372 0.7119 0.4124 0.027 Uiso 1 calc R
C97 C -0.07089(13) 0.79989(11) 0.32502(10) 0.0228(4) Uani 1 d .
H97A H -0.1182 0.8386 0.3461 0.027 Uiso 1 calc R
H97B H -0.0366 0.8323 0.2890 0.027 Uiso 1 calc R
C98 C -0.07375(13) 0.74108(11) 0.23346(9) 0.0217(4) Uani 1 d .
H98A H -0.0091 0.7093 0.2377 0.026 Uiso 1 calc R
H98B H -0.0734 0.7949 0.2028 0.026 Uiso 1 calc R
C99 C -0.12826(13) 0.69507(11) 0.20642(10) 0.0217(4) Uani 1 d .
H99A H -0.1953 0.7174 0.2144 0.026 Uiso 1 calc R
H99B H -0.1134 0.7023 0.1583 0.026 Uiso 1 calc R
C100 C 0.38052(13) 0.58590(11) 0.23619(9) 0.0217(4) Uani 1 d .
C101 C 0.32020(13) 0.64641(11) 0.19181(10) 0.0246(4) Uani 1 d .
H101 H 0.2825 0.6934 0.2049 0.029 Uiso 1 calc R
C102 C 0.31740(14) 0.63546(12) 0.12832(10) 0.0272(4) Uani 1 d .
H102 H 0.2764 0.6751 0.0990 0.033 Uiso 1 calc R
C103 C 0.37477(15) 0.56620(12) 0.10710(10) 0.0272(4) Uani 1 d .
C104 C 0.43644(14) 0.50791(12) 0.15162(10) 0.0272(4) Uani 1 d .
H104 H 0.4766 0.4624 0.1378 0.033 Uiso 1 calc R
C105 C 0.43868(13) 0.51683(12) 0.21570(10) 0.0244(4) Uani 1 d .
H105 H 0.4790 0.4768 0.2452 0.029 Uiso 1 calc R
C106 C 0.37042(18) 0.55544(14) 0.03785(11) 0.0391(5) Uani 1 d .
H10A H 0.3119 0.5419 0.0352 0.059 Uiso 1 calc R
H10B H 0.4219 0.5111 0.0287 0.059 Uiso 1 calc R
H10C H 0.3746 0.6065 0.0054 0.059 Uiso 1 calc R

loop_
_atom_site_aniso_label
_atom_site_aniso_U_11
_atom_site_aniso_U_22
_atom_site_aniso_U_33
_atom_site_aniso_U_23
_atom_site_aniso_U_13
_atom_site_aniso_U_12
S2 0.0155(2) 0.0192(2) 0.0267(3) -0.00185(18) 0.00025(18) -0.00323(18)
S1 0.0164(2) 0.0232(2) 0.0289(3) -0.00290(19) -0.00129(18) -0.00047(18)
O1 0.0184(6) 0.0209(6) 0.0226(7) -0.0049(5) -0.0022(5) -0.0070(5)
O2 0.0237(7) 0.0295(7) 0.0213(7) -0.0099(6) -0.0053(5) -0.0002(6)
O3 0.0211(7) 0.0138(6) 0.0273(7) -0.0037(5) -0.0113(5) -0.0005(5)
O4 0.0223(7) 0.0247(7) 0.0245(7) -0.0039(5) -0.0069(5) -0.0051(5)
O5 0.0283(7) 0.0150(6) 0.0187(6) -0.0017(5) -0.0011(5) -0.0033(5)
O6 0.0173(7) 0.0368(8) 0.0253(7) -0.0111(6) -0.0021(5) 0.0021(6)
O7 0.0170(6) 0.0191(6) 0.0293(7) -0.0050(5) -0.0018(5) -0.0049(5)
O8 0.0178(6) 0.0136(6) 0.0217(7) 0.0004(5) -0.0064(5) -0.0010(5)
O9 0.0231(8) 0.0471(10) 0.0383(9) -0.0116(7) -0.0071(6) 0.0082(7)
O10 0.0229(7) 0.0247(7) 0.0386(8) -0.0067(6) 0.0008(6) -0.0080(6)
O11 0.0178(6) 0.0209(6) 0.0240(7) -0.0052(5) -0.0027(5) -0.0071(5)
O12 0.0318(8) 0.0257(7) 0.0242(7) -0.0080(6) -0.0110(6) -0.0025(6)
O13 0.0200(6) 0.0133(6) 0.0245(7) -0.0032(5) -0.0090(5) -0.0008(5)
O14 0.0185(6) 0.0268(7) 0.0219(7) -0.0034(5) -0.0047(5) -0.0060(5)
O15 0.0244(7) 0.0152(6) 0.0195(6) -0.0015(5) 0.0005(5) -0.0041(5)
O16 0.0188(7) 0.0303(7) 0.0260(7) -0.0089(6) -0.0046(5) 0.0033(6)
O17 0.0164(6) 0.0203(6) 0.0292(7) -0.0063(5) -0.0023(5) -0.0049(5)
O18 0.0192(6) 0.0129(6) 0.0222(7) -0.0004(5) -0.0069(5) -0.0016(5)
O19 0.0184(7) 0.0323(8) 0.0334(8) -0.0060(6) -0.0021(6) -0.0020(6)
O20 0.0241(7) 0.0200(7) 0.0335(8) -0.0052(6) 0.0016(6) -0.0060(6)
N1 0.0248(8) 0.0147(7) 0.0286(9) 0.0004(6) 0.0036(7) -0.0010(6)
N2 0.0166(8) 0.0157(7) 0.0259(8) 0.0000(6) 0.0007(6) -0.0015(6)
C1 0.0198(9) 0.0175(8) 0.0165(8) -0.0040(7) -0.0018(7) -0.0054(7)
C2 0.0204(9) 0.0152(8) 0.0168(8) -0.0048(7) -0.0002(7) -0.0023(7)
C3 0.0264(10) 0.0153(8) 0.0182(9) -0.0049(7) 0.0004(7) -0.0076(7)
C4 0.0208(9) 0.0218(9) 0.0183(9) -0.0049(7) -0.0010(7) -0.0093(7)
C5 0.0198(9) 0.0206(9) 0.0159(8) -0.0032(7) -0.0035(7) -0.0033(7)
C6 0.0228(9) 0.0162(8) 0.0153(8) -0.0029(7) -0.0017(7) -0.0052(7)
C7 0.0252(10) 0.0165(8) 0.0201(9) 0.0001(7) -0.0053(7) -0.0067(7)
C8 0.0265(10) 0.0092(7) 0.0224(9) 0.0006(7) -0.0087(7) -0.0030(7)
C9 0.0255(10) 0.0160(8) 0.0262(10) 0.0005(7) -0.0074(8) -0.0046(7)
C10 0.0275(10) 0.0169(9) 0.0321(11) -0.0022(8) -0.0140(8) -0.0050(8)
C11 0.0310(11) 0.0150(8) 0.0272(10) -0.0064(7) -0.0136(8) -0.0003(8)
C12 0.0245(10) 0.0123(8) 0.0266(10) -0.0059(7) -0.0086(8) 0.0030(7)
C13 0.0210(9) 0.0102(7) 0.0247(9) -0.0017(7) -0.0097(7) 0.0003(7)
C14 0.0252(10) 0.0216(9) 0.0277(10) -0.0112(8) -0.0076(8) 0.0056(8)
C15 0.0198(9) 0.0254(9) 0.0194(9) -0.0093(8) 0.0010(7) 0.0023(8)
C16 0.0182(9) 0.0292(10) 0.0230(10) -0.0083(8) -0.0024(7) 0.0046(8)
C17 0.0211(10) 0.0329(11) 0.0239(10) -0.0087(8) -0.0009(8) -0.0050(8)
C18 0.0254(10) 0.0266(10) 0.0226(10) -0.0058(8) 0.0010(8) -0.0025(8)
C19 0.0213(9) 0.0269(10) 0.0165(9) -0.0051(7) -0.0005(7) 0.0012(8)
C20 0.0175(9) 0.0274(10) 0.0178(9) -0.0088(7) -0.0011(7) 0.0002(7)
C21 0.0251(10) 0.0260(10) 0.0173(9) -0.0028(7) -0.0034(7) -0.0004(8)
C22 0.0201(9) 0.0176(8) 0.0209(9) -0.0018(7) -0.0072(7) 0.0020(7)
C23 0.0259(10) 0.0201(9) 0.0292(10) -0.0096(8) -0.0109(8) 0.0031(8)
C24 0.0203(9) 0.0190(9) 0.0361(11) -0.0073(8) -0.0107(8) -0.0012(7)
C25 0.0180(9) 0.0166(8) 0.0294(10) -0.0035(7) -0.0046(7) 0.0010(7)
C26 0.0192(9) 0.0116(8) 0.0209(9) -0.0014(7) -0.0048(7) 0.0023(7)
C27 0.0164(8) 0.0128(8) 0.0215(9) -0.0006(7) -0.0064(7) 0.0011(7)
C28 0.0215(9) 0.0146(8) 0.0221(9) -0.0038(7) -0.0001(7) -0.0005(7)
C29 0.0244(10) 0.0323(11) 0.0268(10) -0.0082(8) 0.0002(8) -0.0104(8)
C30 0.0216(10) 0.0371(12) 0.0402(12) -0.0116(10) -0.0009(9) -0.0105(9)
C31 0.0272(12) 0.0552(15) 0.0499(15) -0.0165(12) 0.0065(10) -0.0192(11)
C32 0.0355(12) 0.0356(12) 0.0315(12) -0.0181(9) -0.0050(9) -0.0026(9)
C33 0.0349(12) 0.0446(13) 0.0287(11) -0.0133(10) 0.0024(9) -0.0090(10)
C34 0.0386(13) 0.0572(16) 0.0285(12) -0.0146(11) -0.0049(10) -0.0046(11)
C35 0.0262(10) 0.0151(9) 0.0351(11) -0.0049(8) -0.0146(8) 0.0029(7)
C36 0.0242(10) 0.0220(9) 0.0290(10) -0.0081(8) -0.0098(8) 0.0013(8)
C37 0.0234(10) 0.0214(9) 0.0203(9) 0.0015(7) -0.0091(7) -0.0054(8)
C38 0.0268(10) 0.0223(9) 0.0159(9) -0.0027(7) -0.0031(7) -0.0060(8)
C39 0.0228(9) 0.0147(8) 0.0237(9) -0.0034(7) -0.0043(7) -0.0033(7)
C40 0.0469(13) 0.0163(9) 0.0283(11) -0.0014(8) 0.0074(9) -0.0013(9)
C41 0.0203(9) 0.0252(10) 0.0276(10) -0.0076(8) 0.0029(8) -0.0084(8)
C42 0.0170(9) 0.0202(9) 0.0231(9) -0.0031(7) -0.0016(7) -0.0043(7)
C43 0.0188(9) 0.0241(9) 0.0269(10) -0.0085(8) 0.0004(7) -0.0051(8)
C44 0.0196(9) 0.0167(8) 0.0325(11) -0.0067(8) -0.0003(8) -0.0052(7)
C45 0.0196(9) 0.0197(9) 0.0252(10) 0.0001(7) -0.0023(7) -0.0053(7)
C46 0.0218(9) 0.0148(8) 0.0237(10) 0.0026(7) -0.0072(7) -0.0019(7)
C47 0.0161(9) 0.0210(9) 0.0275(10) 0.0013(8) 0.0002(7) -0.0057(7)
C48 0.0233(10) 0.0187(9) 0.0320(11) 0.0034(8) 0.0033(8) -0.0027(8)
C49 0.0265(10) 0.0233(10) 0.0302(11) 0.0079(8) -0.0028(8) -0.0022(8)
C50 0.0282(11) 0.0263(10) 0.0299(11) 0.0016(8) -0.0017(8) -0.0093(9)
C51 0.0240(10) 0.0209(9) 0.0326(11) -0.0034(8) -0.0014(8) -0.0021(8)
C52 0.0187(9) 0.0211(9) 0.0320(11) -0.0001(8) -0.0020(8) -0.0022(7)
C53 0.0460(14) 0.0402(13) 0.0335(13) -0.0031(10) -0.0071(11) -0.0016(11)
C54 0.0181(9) 0.0193(8) 0.0161(8) -0.0048(7) -0.0003(7) -0.0065(7)
C55 0.0189(9) 0.0157(8) 0.0182(9) -0.0057(7) -0.0001(7) -0.0016(7)
C56 0.0238(9) 0.0173(8) 0.0178(9) -0.0064(7) 0.0018(7) -0.0069(7)
C57 0.0188(9) 0.0236(9) 0.0179(9) -0.0069(7) 0.0004(7) -0.0092(7)
C58 0.0189(9) 0.0214(9) 0.0151(8) -0.0035(7) -0.0015(7) -0.0028(7)
C59 0.0226(9) 0.0164(8) 0.0147(8) -0.0029(7) -0.0008(7) -0.0056(7)
C60 0.0242(9) 0.0172(8) 0.0181(9) -0.0002(7) -0.0042(7) -0.0058(7)
C61 0.0259(10) 0.0117(8) 0.0214(9) -0.0002(7) -0.0088(7) -0.0025(7)
C62 0.0247(10) 0.0145(8) 0.0285(10) 0.0003(7) -0.0079(8) -0.0050(7)
C63 0.0293(11) 0.0149(8) 0.0327(11) -0.0025(8) -0.0159(8) -0.0034(8)
C64 0.0328(11) 0.0161(8) 0.0250(10) -0.0055(7) -0.0142(8) 0.0001(8)
C65 0.0232(9) 0.0130(8) 0.0235(9) -0.0045(7) -0.0076(7) 0.0043(7)
C66 0.0220(9) 0.0117(8) 0.0225(9) -0.0020(7) -0.0102(7) -0.0002(7)
C67 0.0256(10) 0.0201(9) 0.0245(10) -0.0092(8) -0.0055(8) 0.0045(8)
C68 0.0206(9) 0.0229(9) 0.0184(9) -0.0088(7) 0.0009(7) 0.0018(7)
C69 0.0172(9) 0.0270(10) 0.0238(10) -0.0072(8) -0.0019(7) 0.0028(8)
C70 0.0195(9) 0.0310(10) 0.0281(10) -0.0106(8) -0.0020(8) -0.0030(8)
C71 0.0252(10) 0.0228(9) 0.0257(10) -0.0057(8) 0.0002(8) -0.0031(8)
C72 0.0212(9) 0.0226(9) 0.0158(9) -0.0037(7) 0.0000(7) 0.0011(7)
C73 0.0204(9) 0.0254(9) 0.0167(9) -0.0081(7) -0.0007(7) -0.0016(7)
C74 0.0291(10) 0.0209(9) 0.0185(9) -0.0019(7) -0.0038(8) -0.0011(8)
C75 0.0211(9) 0.0161(8) 0.0207(9) -0.0015(7) -0.0063(7) 0.0020(7)
C76 0.0277(10) 0.0193(9) 0.0265(10) -0.0069(8) -0.0105(8) 0.0023(8)
C77 0.0225(10) 0.0167(9) 0.0354(11) -0.0071(8) -0.0112(8) -0.0014(7)
C78 0.0196(9) 0.0162(8) 0.0298(10) -0.0020(7) -0.0070(8) -0.0009(7)
C79 0.0193(9) 0.0127(8) 0.0223(9) -0.0026(7) -0.0050(7) 0.0024(7)
C80 0.0169(9) 0.0121(8) 0.0228(9) -0.0017(7) -0.0075(7) 0.0012(7)
C81 0.0195(9) 0.0168(8) 0.0250(10) -0.0058(7) -0.0024(7) -0.0009(7)
C82 0.0238(10) 0.0364(11) 0.0328(11) -0.0139(9) 0.0051(8) -0.0139(9)
C83 0.0223(10) 0.0374(12) 0.0339(12) -0.0044(9) -0.0042(8) -0.0118(9)
C84 0.0294(12) 0.0639(17) 0.0584(17) -0.0191(14) 0.0098(11) -0.0239(12)
C85 0.0640(16) 0.0383(13) 0.0246(11) -0.0105(10) -0.0038(11) -0.0154(12)
C86 0.0612(17) 0.0509(15) 0.0415(14) -0.0167(12) -0.0067(12) -0.0183(13)
C87 0.0392(14) 0.0687(19) 0.0538(16) -0.0239(14) -0.0052(12) -0.0196(13)
C88 0.0250(10) 0.0164(9) 0.0315(11) -0.0055(8) -0.0129(8) 0.0022(7)
C89 0.0206(9) 0.0239(9) 0.0269(10) -0.0074(8) -0.0066(8) -0.0001(8)
C90 0.0209(9) 0.0215(9) 0.0196(9) 0.0025(7) -0.0069(7) -0.0057(7)
C91 0.0227(9) 0.0219(9) 0.0149(9) -0.0006(7) -0.0031(7) -0.0056(7)
C92 0.0198(9) 0.0154(8) 0.0226(9) -0.0033(7) -0.0021(7) -0.0016(7)
C93 0.0239(10) 0.0148(8) 0.0253(10) -0.0020(7) 0.0008(8) -0.0004(7)
C94 0.0166(9) 0.0203(9) 0.0215(9) -0.0029(7) -0.0009(7) -0.0039(7)
C95 0.0164(9) 0.0199(9) 0.0229(9) -0.0031(7) -0.0029(7) -0.0025(7)
C96 0.0198(9) 0.0214(9) 0.0282(10) -0.0095(8) 0.0002(7) -0.0045(7)
C97 0.0189(9) 0.0170(9) 0.0331(11) -0.0074(8) -0.0017(8) -0.0040(7)
C98 0.0197(9) 0.0178(9) 0.0253(10) -0.0002(7) -0.0027(7) -0.0047(7)
C99 0.0226(9) 0.0139(8) 0.0258(10) 0.0013(7) -0.0080(7) -0.0019(7)
C100 0.0190(9) 0.0190(9) 0.0236(10) 0.0009(7) 0.0022(7) -0.0059(7)
C101 0.0205(9) 0.0157(8) 0.0313(11) 0.0014(8) 0.0014(8) -0.0020(7)
C102 0.0258(10) 0.0193(9) 0.0288(11) 0.0081(8) -0.0036(8) -0.0045(8)
C103 0.0311(11) 0.0208(9) 0.0273(10) 0.0019(8) -0.0013(8) -0.0097(8)
C104 0.0271(10) 0.0182(9) 0.0320(11) -0.0034(8) 0.0008(8) -0.0021(8)
C105 0.0194(9) 0.0180(9) 0.0309(11) 0.0001(8) -0.0013(8) -0.0018(7)
C106 0.0540(15) 0.0280(11) 0.0307(12) -0.0020(9) -0.0084(11) -0.0039(10)

loop_
_atom_type_symbol
_atom_type_description
_atom_type_scat_dispersion_real
_atom_type_scat_dispersion_imag
_atom_type_scat_source
C C 0.0033 0.0016 'International Tables Vol C Tables 4.2.6.8 and 6.1.1.4'
H H 0.0000 0.0000 'International Tables Vol C Tables 4.2.6.8 and 6.1.1.4'
N N 0.0061 0.0033 'International Tables Vol C Tables 4.2.6.8 and 6.1.1.4'
O O 0.0106 0.0060 'International Tables Vol C Tables 4.2.6.8 and 6.1.1.4'
S S 0.1246 0.1234 'International Tables Vol C Tables 4.2.6.8 and 6.1.1.4'

loop_
_geom_angle_atom_site_label_1
_geom_angle_atom_site_label_2
_geom_angle_atom_site_label_3
_geom_angle
O20 S2 O19 120.08(9)
O20 S2 N2 106.32(8)
O19 S2 N2 107.12(8)
O20 S2 C100 108.29(9)
O19 S2 C100 108.53(9)
N2 S2 C100 105.59(9)
O9 S1 O10 119.97(10)
O9 S1 N1 107.13(9)
O10 S1 N1 106.41(8)
O9 S1 C47 108.31(9)
O10 S1 C47 108.20(9)
N1 S1 C47 106.01(9)
C1 O1 C29 113.08(14)
C20 O2 C32 114.36(15)
C13 O3 C35 111.03(13)
C36 O4 C37 113.57(14)
C39 O5 C38 111.14(14)
C42 O6 C43 115.41(14)
C44 O7 C45 112.85(14)
C27 O8 C46 112.32(13)
C54 O11 C82 113.48(14)
C73 O12 C85 107.93(15)
C66 O13 C88 111.34(13)
C90 O14 C89 113.36(14)
C92 O15 C91 111.42(13)
C96 O16 C95 114.55(14)
C98 O17 C97 112.52(14)
C80 O18 C99 112.49(13)
C40 N1 C41 117.09(17)
C40 N1 S1 117.55(13)
C41 N1 S1 115.10(12)
C93 N2 C94 115.75(15)
C93 N2 S2 117.56(12)
C94 N2 S2 114.61(12)
O1 C1 C6 119.03(15)
O1 C1 C2 119.08(16)
C6 C1 C2 121.75(16)
C3 C2 C1 118.08(16)
C3 C2 C28 120.82(15)
C1 C2 C28 120.80(16)
C4 C3 C2 120.56(16)
C4 C3 H3 119.7
C2 C3 H3 119.7
C3 C4 C5 120.36(16)
C3 C4 H4 119.8
C5 C4 H4 119.8
C6 C5 C4 120.49(17)
C6 C5 H5 119.8
C4 C5 H5 119.8
C5 C6 C1 118.40(16)
C5 C6 C7 120.96(16)
C1 C6 C7 120.43(16)
C8 C7 C6 109.79(14)
C8 C7 H7A 109.7
C6 C7 H7A 109.7
C8 C7 H7B 109.7
C6 C7 H7B 109.7
H7A C7 H7B 108.2
C13 C8 C9 117.84(17)
C13 C8 C7 120.59(16)
C9 C8 C7 121.42(17)
C10 C9 C8 120.95(19)
C10 C9 H9 119.5
C8 C9 H9 119.5
C11 C10 C9 120.03(18)
C11 C10 H10 120.0
C9 C10 H10 120.0
C10 C11 C12 120.84(18)
C10 C11 H11 119.6
C12 C11 H11 119.6
C13 C12 C11 117.98(18)
C13 C12 C14 120.52(17)
C11 C12 C14 121.35(17)
C8 C13 O3 118.45(16)
C8 C13 C12 122.08(17)
O3 C13 C12 119.45(17)
C12 C14 C15 109.73(15)
C12 C14 H14A 109.7
C15 C14 H14A 109.7
C12 C14 H14B 109.7
C15 C14 H14B 109.7
H14A C14 H14B 108.2
C16 C15 C20 117.92(18)
C16 C15 C14 120.77(17)
C20 C15 C14 120.99(17)
C17 C16 C15 121.28(18)
C17 C16 H16 119.4
C15 C16 H16 119.4
C16 C17 C18 119.58(19)
C16 C17 H17 120.2
C18 C17 H17 120.2
C17 C18 C19 121.03(18)
C17 C18 H18 119.5
C19 C18 H18 119.5
C18 C19 C20 117.82(17)
C18 C19 C21 121.01(17)
C20 C19 C21 120.92(17)
O2 C20 C15 119.78(17)
O2 C20 C19 118.28(16)
C15 C20 C19 121.79(18)
C19 C21 C22 110.15(15)
C19 C21 H21A 109.6
C22 C21 H21A 109.6
C19 C21 H21B 109.6
C22 C21 H21B 109.6
H21A C21 H21B 108.1
C23 C22 C27 117.89(17)
C23 C22 C21 120.76(17)
C27 C22 C21 121.12(17)
C24 C23 C22 120.88(18)
C24 C23 H23 119.6
C22 C23 H23 119.6
C23 C24 C25 120.52(18)
C23 C24 H24 119.7
C25 C24 H24 119.7
C24 C25 C26 120.42(18)
C24 C25 H25 119.8
C26 C25 H25 119.8
C25 C26 C27 118.33(17)
C25 C26 C28 121.01(17)
C27 C26 C28 120.49(16)
O8 C27 C26 118.39(16)
O8 C27 C22 119.88(16)
C26 C27 C22 121.68(17)
C26 C28 C2 109.65(14)
C26 C28 H28A 109.7
C2 C28 H28A 109.7
C26 C28 H28B 109.7
C2 C28 H28B 109.7
H28A C28 H28B 108.2
O1 C29 C30 108.15(16)
O1 C29 H29A 110.1
C30 C29 H29A 110.1
O1 C29 H29B 110.1
C30 C29 H29B 110.1
H29A C29 H29B 108.4
C29 C30 C31 112.28(18)
C29 C30 H30A 109.1
C31 C30 H30A 109.1
C29 C30 H30B 109.1
C31 C30 H30B 109.1
H30A C30 H30B 107.9
C30 C31 H31A 109.5
C30 C31 H31B 109.5
H31A C31 H31B 109.5
C30 C31 H31C 109.5
H31A C31 H31C 109.5
H31B C31 H31C 109.5
O2 C32 C33 112.44(17)
O2 C32 H32A 109.1
C33 C32 H32A 109.1
O2 C32 H32B 109.1
C33 C32 H32B 109.1
H32A C32 H32B 107.8
C32 C33 C34 114.20(19)
C32 C33 H33A 108.7
C34 C33 H33A 108.7
C32 C33 H33B 108.7
C34 C33 H33B 108.7
H33A C33 H33B 107.6
C33 C34 H34A 109.5
C33 C34 H34B 109.5
H34A C34 H34B 109.5
C33 C34 H34C 109.5
H34A C34 H34C 109.5
H34B C34 H34C 109.5
O3 C35 C36 109.30(15)
O3 C35 H35A 109.8
C36 C35 H35A 109.8
O3 C35 H35B 109.8
C36 C35 H35B 109.8
H35A C35 H35B 108.3
O4 C36 C35 109.16(16)
O4 C36 H36A 109.8
C35 C36 H36A 109.8
O4 C36 H36B 109.8
C35 C36 H36B 109.8
H36A C36 H36B 108.3
O4 C37 C38 112.47(15)
O4 C37 H37A 109.1
C38 C37 H37A 109.1
O4 C37 H37B 109.1
C38 C37 H37B 109.1
H37A C37 H37B 107.8
O5 C38 C37 109.46(15)
O5 C38 H38A 109.8
C37 C38 H38A 109.8
O5 C38 H38B 109.8
C37 C38 H38B 109.8
H38A C38 H38B 108.2
O5 C39 C40 108.41(15)
O5 C39 H39A 110.0
C40 C39 H39A 110.0
O5 C39 H39B 110.0
C40 C39 H39B 110.0
H39A C39 H39B 108.4
N1 C40 C39 109.73(16)
N1 C40 H40A 109.7
C39 C40 H40A 109.7
N1 C40 H40B 109.7
C39 C40 H40B 109.7
H40A C40 H40B 108.2
N1 C41 C42 113.93(16)
N1 C41 H41A 108.8
C42 C41 H41A 108.8
N1 C41 H41B 108.8
C42 C41 H41B 108.8
H41A C41 H41B 107.7
O6 C42 C41 103.95(15)
O6 C42 H42A 111.0
C41 C42 H42A 111.0
O6 C42 H42B 111.0
C41 C42 H42B 111.0
H42A C42 H42B 109.0
O6 C43 C44 107.09(15)
O6 C43 H43A 110.3
C44 C43 H43A 110.3
O6 C43 H43B 110.3
C44 C43 H43B 110.3
H43A C43 H43B 108.6
O7 C44 C43 112.16(15)
O7 C44 H44A 109.2
C43 C44 H44A 109.2
O7 C44 H44B 109.2
C43 C44 H44B 109.2
H44A C44 H44B 107.9
O7 C45 C46 109.32(15)
O7 C45 H45A 109.8
C46 C45 H45A 109.8
O7 C45 H45B 109.8
C46 C45 H45B 109.8
H45A C45 H45B 108.3
O8 C46 C45 109.42(14)
O8 C46 H46A 109.8
C45 C46 H46A 109.8
O8 C46 H46B 109.8
C45 C46 H46B 109.8
H46A C46 H46B 108.2
C52 C47 C48 120.47(19)
C52 C47 S1 119.66(15)
C48 C47 S1 119.78(15)
C49 C48 C47 118.99(19)
C49 C48 H48 120.5
C47 C48 H48 120.5
C48 C49 C50 121.75(19)
C48 C49 H49 119.1
C50 C49 H49 119.1
C51 C50 C49 118.1(2)
C51 C50 C53 121.1(2)
C49 C50 C53 120.78(19)
C52 C51 C50 120.96(19)
C52 C51 H51 119.5
C50 C51 H51 119.5
C51 C52 C47 119.72(18)
C51 C52 H52 120.1
C47 C52 H52 120.1
C50 C53 H53A 109.5
C50 C53 H53B 109.5
H53A C53 H53B 109.5
C50 C53 H53C 109.5
H53A C53 H53C 109.5
H53B C53 H53C 109.5
O11 C54 C55 119.07(16)
O11 C54 C59 118.77(15)
C55 C54 C59 122.03(16)
C56 C55 C54 117.89(16)
C56 C55 C81 120.64(15)
C54 C55 C81 121.12(16)
C57 C56 C55 120.75(16)
C57 C56 H56 119.6
C55 C56 H56 119.6
C56 C57 C58 120.22(16)
C56 C57 H57 119.9
C58 C57 H57 119.9
C59 C58 C57 120.56(17)
C59 C58 H58 119.7
C57 C58 H58 119.7
C58 C59 C54 118.19(16)
C58 C59 C60 120.77(16)
C54 C59 C60 120.86(16)
C61 C60 C59 109.71(14)
C61 C60 H60A 109.7
C59 C60 H60A 109.7
C61 C60 H60B 109.7
C59 C60 H60B 109.7
H60A C60 H60B 108.2
C62 C61 C66 117.70(17)
C62 C61 C60 122.05(18)
C66 C61 C60 120.04(16)
C63 C62 C61 121.12(19)
C63 C62 H62 119.4
C61 C62 H62 119.4
C62 C63 C64 119.81(18)
C62 C63 H63 120.1
C64 C63 H63 120.1
C65 C64 C63 120.98(18)
C65 C64 H64 119.5
C63 C64 H64 119.5
C64 C65 C66 117.89(18)
C64 C65 C67 121.53(17)
C66 C65 C67 120.42(17)
O13 C66 C61 118.43(16)
O13 C66 C65 119.38(17)
C61 C66 C65 122.16(17)
C65 C67 C68 110.07(14)
C65 C67 H67A 109.6
C68 C67 H67A 109.6
C65 C67 H67B 109.6
C68 C67 H67B 109.6
H67A C67 H67B 108.2
C69 C68 C73 118.00(17)
C69 C68 C67 121.93(17)
C73 C68 C67 119.92(17)
C70 C69 C68 120.81(18)
C70 C69 H69 119.6
C68 C69 H69 119.6
C69 C70 C71 120.05(18)
C69 C70 H70 120.0
C71 C70 H70 120.0
C70 C71 C72 120.63(18)
C70 C71 H71 119.7
C72 C71 H71 119.7
C71 C72 C73 118.05(17)
C71 C72 C74 121.91(17)
C73 C72 C74 119.79(17)
O12 C73 C72 119.02(16)
O12 C73 C68 118.97(16)
C72 C73 C68 122.01(17)
C72 C74 C75 109.97(15)
C72 C74 H74A 109.7
C75 C74 H74A 109.7
C72 C74 H74B 109.7
C75 C74 H74B 109.7
H74A C74 H74B 108.2
C76 C75 C80 117.87(18)
C76 C75 C74 120.79(17)
C80 C75 C74 121.12(17)
C77 C76 C75 120.85(18)
C77 C76 H76 119.6
C75 C76 H76 119.6
C78 C77 C76 120.13(18)
C78 C77 H77 119.9
C76 C77 H77 119.9
C77 C78 C79 120.61(18)
C77 C78 H78 119.7
C79 C78 H78 119.7
C78 C79 C80 118.17(17)
C78 C79 C81 121.31(17)
C80 C79 C81 120.38(16)
O18 C80 C79 118.64(16)
O18 C80 C75 119.21(16)
C79 C80 C75 122.11(17)
C79 C81 C55 109.54(14)
C79 C81 H81A 109.8
C55 C81 H81A 109.8
C79 C81 H81B 109.8
C55 C81 H81B 109.8
H81A C81 H81B 108.2
O11 C82 C83 108.27(16)
O11 C82 H82A 110.0
C83 C82 H82A 110.0
O11 C82 H82B 110.0
C83 C82 H82B 110.0
H82A C82 H82B 108.4
C82 C83 C84 113.02(19)
C82 C83 H83A 109.0
C84 C83 H83A 109.0
C82 C83 H83B 109.0
C84 C83 H83B 109.0
H83A C83 H83B 107.8
C83 C84 H84A 109.5
C83 C84 H84B 109.5
H84A C84 H84B 109.5
C83 C84 H84C 109.5
H84A C84 H84C 109.5
H84B C84 H84C 109.5
C86 C85 O12 111.6(2)
C86 C85 H85A 109.3
O12 C85 H85A 109.3
C86 C85 H85B 109.3
O12 C85 H85B 109.3
H85A C85 H85B 108.0
C85 C86 C87 114.6(2)
C85 C86 H86A 108.6
C87 C86 H86A 108.6
C85 C86 H86B 108.6
C87 C86 H86B 108.6
H86A C86 H86B 107.6
C86 C87 H87A 109.5
C86 C87 H87B 109.5
H87A C87 H87B 109.5
C86 C87 H87C 109.5
H87A C87 H87C 109.5
H87B C87 H87C 109.5
O13 C88 C89 109.79(15)
O13 C88 H88A 109.7
C89 C88 H88A 109.7
O13 C88 H88B 109.7
C89 C88 H88B 109.7
H88A C88 H88B 108.2
O14 C89 C88 108.51(16)
O14 C89 H89A 110.0
C88 C89 H89A 110.0
O14 C89 H89B 110.0
C88 C89 H89B 110.0
H89A C89 H89B 108.4
O14 C90 C91 112.16(15)
O14 C90 H90A 109.2
C91 C90 H90A 109.2
O14 C90 H90B 109.2
C91 C90 H90B 109.2
H90A C90 H90B 107.9
O15 C91 C90 109.62(15)
O15 C91 H91A 109.7
C90 C91 H91A 109.7
O15 C91 H91B 109.7
C90 C91 H91B 109.7
H91A C91 H91B 108.2
O15 C92 C93 107.83(14)
O15 C92 H92A 110.1
C93 C92 H92A 110.1
O15 C92 H92B 110.1
C93 C92 H92B 110.1
H92A C92 H92B 108.5
N2 C93 C92 109.09(15)
N2 C93 H93A 109.9
C92 C93 H93A 109.9
N2 C93 H93B 109.9
C92 C93 H93B 109.9
H93A C93 H93B 108.3
N2 C94 C95 113.97(15)
N2 C94 H94A 108.8
C95 C94 H94A 108.8
N2 C94 H94B 108.8
C95 C94 H94B 108.8
H94A C94 H94B 107.7
O16 C95 C94 104.26(14)
O16 C95 H95A 110.9
C94 C95 H95A 110.9
O16 C95 H95B 110.9
C94 C95 H95B 110.9
H95A C95 H95B 108.9
O16 C96 C97 107.92(15)
O16 C96 H96A 110.1
C97 C96 H96A 110.1
O16 C96 H96B 110.1
C97 C96 H96B 110.1
H96A C96 H96B 108.4
O17 C97 C96 112.04(15)
O17 C97 H97A 109.2
C96 C97 H97A 109.2
O17 C97 H97B 109.2
C96 C97 H97B 109.2
H97A C97 H97B 107.9
O17 C98 C99 109.31(15)
O17 C98 H98A 109.8
C99 C98 H98A 109.8
O17 C98 H98B 109.8
C99 C98 H98B 109.8
H98A C98 H98B 108.3
O18 C99 C98 109.41(14)
O18 C99 H99A 109.8
C98 C99 H99A 109.8
O18 C99 H99B 109.8
C98 C99 H99B 109.8
H99A C99 H99B 108.2
C105 C100 C101 120.13(18)
C105 C100 S2 120.10(15)
C101 C100 S2 119.62(15)
C102 C101 C100 119.13(18)
C102 C101 H101 120.4
C100 C101 H101 120.4
C101 C102 C103 121.47(18)
C101 C102 H102 119.3
C103 C102 H102 119.3
C104 C103 C102 118.33(19)
C104 C103 C106 121.09(19)
C102 C103 C106 120.58(19)
C105 C104 C103 120.98(19)
C105 C104 H104 119.5
C103 C104 H104 119.5
C104 C105 C100 119.91(18)
C104 C105 H105 120.0
C100 C105 H105 120.0
C103 C106 H10A 109.5
C103 C106 H10B 109.5
H10A C106 H10B 109.5
C103 C106 H10C 109.5
H10A C106 H10C 109.5
H10B C106 H10C 109.5

loop_
_geom_bond_atom_site_label_1
_geom_bond_atom_site_label_2
_geom_bond_distance
S2 O20 1.4328(14)
S2 O19 1.4332(14)
S2 N2 1.6414(15)
S2 C100 1.762(2)
S1 O9 1.4291(15)
S1 O10 1.4307(14)
S1 N1 1.6363(16)
S1 C47 1.762(2)
O1 C1 1.390(2)
O1 C29 1.435(2)
O2 C20 1.388(2)
O2 C32 1.460(2)
O3 C13 1.394(2)
O3 C35 1.441(2)
O4 C36 1.421(2)
O4 C37 1.425(2)
O5 C39 1.412(2)
O5 C38 1.426(2)
O6 C42 1.412(2)
O6 C43 1.416(2)
O7 C44 1.428(2)
O7 C45 1.432(2)
O8 C27 1.388(2)
O8 C46 1.440(2)
O11 C54 1.390(2)
O11 C82 1.431(2)
O12 C73 1.388(2)
O12 C85 1.466(3)
O13 C66 1.390(2)
O13 C88 1.439(2)
O14 C90 1.424(2)
O14 C89 1.425(2)
O15 C92 1.413(2)
O15 C91 1.425(2)
O16 C96 1.414(2)
O16 C95 1.418(2)
O17 C98 1.425(2)
O17 C97 1.427(2)
O18 C80 1.389(2)
O18 C99 1.436(2)
N1 C40 1.467(2)
N1 C41 1.472(2)
N2 C93 1.471(2)
N2 C94 1.483(2)
C1 C6 1.398(2)
C1 C2 1.399(2)
C2 C3 1.393(2)
C2 C28 1.521(2)
C3 C4 1.385(3)
C3 H3 0.9300
C4 C5 1.389(2)
C4 H4 0.9300
C5 C6 1.386(2)
C5 H5 0.9300
C6 C7 1.519(2)
C7 C8 1.514(3)
C7 H7A 0.9700
C7 H7B 0.9700
C8 C13 1.392(3)
C8 C9 1.397(3)
C9 C10 1.385(3)
C9 H9 0.9300
C10 C11 1.379(3)
C10 H10 0.9300
C11 C12 1.398(3)
C11 H11 0.9300
C12 C13 1.396(3)
C12 C14 1.517(3)
C14 C15 1.521(3)
C14 H14A 0.9700
C14 H14B 0.9700
C15 C16 1.393(3)
C15 C20 1.397(3)
C16 C17 1.385(3)
C16 H16 0.9300
C17 C18 1.389(3)
C17 H17 0.9300
C18 C19 1.395(3)
C18 H18 0.9300
C19 C20 1.403(3)
C19 C21 1.517(2)
C21 C22 1.519(3)
C21 H21A 0.9700
C21 H21B 0.9700
C22 C23 1.393(3)
C22 C27 1.402(3)
C23 C24 1.379(3)
C23 H23 0.9300
C24 C25 1.385(3)
C24 H24 0.9300
C25 C26 1.392(3)
C25 H25 0.9300
C26 C27 1.398(2)
C26 C28 1.520(3)
C28 H28A 0.9700
C28 H28B 0.9700
C29 C30 1.504(3)
C29 H29A 0.9700
C29 H29B 0.9700
C30 C31 1.529(3)
C30 H30A 0.9700
C30 H30B 0.9700
C31 H31A 0.9600
C31 H31B 0.9600
C31 H31C 0.9600
C32 C33 1.488(3)
C32 H32A 0.9700
C32 H32B 0.9700
C33 C34 1.521(3)
C33 H33A 0.9700
C33 H33B 0.9700
C34 H34A 0.9600
C34 H34B 0.9600
C34 H34C 0.9600
C35 C36 1.504(3)
C35 H35A 0.9700
C35 H35B 0.9700
C36 H36A 0.9700
C36 H36B 0.9700
C37 C38 1.504(3)
C37 H37A 0.9700
C37 H37B 0.9700
C38 H38A 0.9700
C38 H38B 0.9700
C39 C40 1.497(3)
C39 H39A 0.9700
C39 H39B 0.9700
C40 H40A 0.9700
C40 H40B 0.9700
C41 C42 1.521(3)
C41 H41A 0.9700
C41 H41B 0.9700
C42 H42A 0.9700
C42 H42B 0.9700
C43 C44 1.506(3)
C43 H43A 0.9700
C43 H43B 0.9700
C44 H44A 0.9700
C44 H44B 0.9700
C45 C46 1.498(3)
C45 H45A 0.9700
C45 H45B 0.9700
C46 H46A 0.9700
C46 H46B 0.9700
C47 C52 1.388(3)
C47 C48 1.395(3)
C48 C49 1.377(3)
C48 H48 0.9300
C49 C50 1.401(3)
C49 H49 0.9300
C50 C51 1.393(3)
C50 C53 1.503(3)
C51 C52 1.386(3)
C51 H51 0.9300
C52 H52 0.9300
C53 H53A 0.9600
C53 H53B 0.9600
C53 H53C 0.9600
C54 C55 1.397(2)
C54 C59 1.398(2)
C55 C56 1.395(2)
C55 C81 1.521(2)
C56 C57 1.384(3)
C56 H56 0.9300
C57 C58 1.390(2)
C57 H57 0.9300
C58 C59 1.390(2)
C58 H58 0.9300
C59 C60 1.520(2)
C60 C61 1.517(3)
C60 H60A 0.9700
C60 H60B 0.9700
C61 C62 1.394(3)
C61 C66 1.396(3)
C62 C63 1.385(3)
C62 H62 0.9300
C63 C64 1.389(3)
C63 H63 0.9300
C64 C65 1.388(3)
C64 H64 0.9300
C65 C66 1.401(3)
C65 C67 1.522(3)
C67 C68 1.524(3)
C67 H67A 0.9700
C67 H67B 0.9700
C68 C69 1.389(3)
C68 C73 1.396(3)
C69 C70 1.386(3)
C69 H69 0.9300
C70 C71 1.388(3)
C70 H70 0.9300
C71 C72 1.391(3)
C71 H71 0.9300
C72 C73 1.395(3)
C72 C74 1.521(3)
C74 C75 1.521(3)
C74 H74A 0.9700
C74 H74B 0.9700
C75 C76 1.391(3)
C75 C80 1.401(3)
C76 C77 1.389(3)
C76 H76 0.9300
C77 C78 1.389(3)
C77 H77 0.9300
C78 C79 1.392(3)
C78 H78 0.9300
C79 C80 1.396(3)
C79 C81 1.516(3)
C81 H81A 0.9700
C81 H81B 0.9700
C82 C83 1.507(3)
C82 H82A 0.9700
C82 H82B 0.9700
C83 C84 1.519(3)
C83 H83A 0.9700
C83 H83B 0.9700
C84 H84A 0.9600
C84 H84B 0.9600
C84 H84C 0.9600
C85 C86 1.458(3)
C85 H85A 0.9700
C85 H85B 0.9700
C86 C87 1.497(4)
C86 H86A 0.9700
C86 H86B 0.9700
C87 H87A 0.9600
C87 H87B 0.9600
C87 H87C 0.9600
C88 C89 1.505(3)
C88 H88A 0.9700
C88 H88B 0.9700
C89 H89A 0.9700
C89 H89B 0.9700
C90 C91 1.504(3)
C90 H90A 0.9700
C90 H90B 0.9700
C91 H91A 0.9700
C91 H91B 0.9700
C92 C93 1.511(3)
C92 H92A 0.9700
C92 H92B 0.9700
C93 H93A 0.9700
C93 H93B 0.9700
C94 C95 1.511(3)
C94 H94A 0.9700
C94 H94B 0.9700
C95 H95A 0.9700
C95 H95B 0.9700
C96 C97 1.504(3)
C96 H96A 0.9700
C96 H96B 0.9700
C97 H97A 0.9700
C97 H97B 0.9700
C98 C99 1.501(3)
C98 H98A 0.9700
C98 H98B 0.9700
C99 H99A 0.9700
C99 H99B 0.9700
C100 C105 1.392(3)
C100 C101 1.398(3)
C101 C102 1.381(3)
C101 H101 0.9300
C102 C103 1.397(3)
C102 H102 0.9300
C103 C104 1.396(3)
C103 C106 1.502(3)
C104 C105 1.378(3)
C104 H104 0.9300
C105 H105 0.9300
C106 H10A 0.9600
C106 H10B 0.9600
C106 H10C 0.9600
